data_7037084
loop_
_publ_author_name
'Peel, Andrew J.'
'Hedidi, Madani'
'Bentabed-Ababsa, Ghenia'
'Roisnel, Thierry'
'Mongin, Florence'
'Wheatley, Andrew E. H.'

_publ_section_title
;
 Extending motifs in lithiocuprate chemistry: unexpected structural
 diversity in thiocyanate complexes.
;
_journal_issue 14
_journal_name_full 'Dalton transactions (Cambridge, England : 2003)'
_journal_page_first 6094
_journal_page_last 6104
_journal_paper_doi 10.1039/c5dt03882k
_journal_volume 45
_journal_year 2016
_chemical_formula_moiety 'C46 H88 Cu2 Li4 N6 O2 S2'
_chemical_formula_sum 'C46 H88 Cu2 Li4 N6 O2 S2'
_chemical_formula_weight 976.18
_space_group_crystal_system monoclinic
_space_group_IT_number 14
_space_group_name_Hall '-P 2ybc'
_space_group_name_H-M_alt 'P 1 21/c 1'
_symmetry_space_group_name_Hall '-P 2ybc'
_symmetry_space_group_name_H-M 'P 1 21/c 1'
_atom_sites_solution_hydrogens geom
_audit_creation_method SHELXL-2014/7
_audit_update_record
;
2015-10-05 deposited with the CCDC.
2015-10-30 downloaded from the CCDC.
;
_cell_angle_alpha 90
_cell_angle_beta 104.763(2)
_cell_angle_gamma 90
_cell_formula_units_Z 4
_cell_length_a 15.1170(7)
_cell_length_b 14.7117(7)
_cell_length_c 25.3458(11)
_cell_measurement_reflns_used 9578
_cell_measurement_temperature 180(2)
_cell_measurement_theta_max 66.40
_cell_measurement_theta_min 3.504
_cell_volume 5450.7(4)
_computing_cell_refinement 'SAINT (Bruker, 2014)'
_computing_data_collection 'APEX2 (Bruker, 2014)'
_computing_data_reduction SAINT
_computing_molecular_graphics 'Mercury (Macrae et al., 2008)'
_computing_publication_material SHELXL
_computing_structure_refinement 'SHELXL (Sheldrick, 2015)'
_computing_structure_solution 'SHELXT (Sheldrick, 2015)'
_diffrn_ambient_temperature 180(2)
_diffrn_measured_fraction_theta_full 0.997
_diffrn_measured_fraction_theta_max 0.997
_diffrn_measurement_device_type 'Bruker D8-QUEST PHOTON-100'
_diffrn_measurement_method '\w and \f-scans'
_diffrn_radiation_type CuK\a
_diffrn_radiation_wavelength 1.5418
_diffrn_reflns_av_R_equivalents 0.0610
_diffrn_reflns_av_unetI/netI 0.0331
_diffrn_reflns_Laue_measured_fraction_full 0.997
_diffrn_reflns_Laue_measured_fraction_max 0.997
_diffrn_reflns_limit_h_max 17
_diffrn_reflns_limit_h_min -18
_diffrn_reflns_limit_k_max 17
_diffrn_reflns_limit_k_min -17
_diffrn_reflns_limit_l_max 30
_diffrn_reflns_limit_l_min -30
_diffrn_reflns_number 73948
_diffrn_reflns_point_group_measured_fraction_full 0.997
_diffrn_reflns_point_group_measured_fraction_max 0.997
_diffrn_reflns_theta_full 66.831
_diffrn_reflns_theta_max 66.831
_diffrn_reflns_theta_min 3.023
_diffrn_source 'Incoatec I\mS Cu microsource'
_exptl_absorpt_coefficient_mu 1.962
_exptl_absorpt_correction_T_max 0.753
_exptl_absorpt_correction_T_min 0.655
_exptl_absorpt_correction_type multi-scan
_exptl_absorpt_process_details 'SADABS (Bruker, 2014)'
_exptl_crystal_colour colourless
_exptl_crystal_density_diffrn 1.190
_exptl_crystal_description block
_exptl_crystal_F_000 2096
_exptl_crystal_size_max 0.190
_exptl_crystal_size_mid 0.130
_exptl_crystal_size_min 0.089
_refine_diff_density_max 0.717
_refine_diff_density_min -0.556
_refine_diff_density_rms 0.063
_refine_ls_extinction_method none
_refine_ls_goodness_of_fit_ref 1.030
_refine_ls_hydrogen_treatment constr
_refine_ls_matrix_type full
_refine_ls_number_parameters 575
_refine_ls_number_reflns 9650
_refine_ls_number_restraints 40
_refine_ls_restrained_S_all 1.047
_refine_ls_R_factor_all 0.0612
_refine_ls_R_factor_gt 0.0474
_refine_ls_shift/su_max 0.001
_refine_ls_shift/su_mean 0.000
_refine_ls_structure_factor_coef Fsqd
_refine_ls_weighting_details 'w=1/[\s^2^(Fo^2^)+(0.0781P)^2^+3.9842P] where P=(Fo^2^+2Fc^2^)/3'
_refine_ls_weighting_scheme calc
_refine_ls_wR_factor_gt 0.1294
_refine_ls_wR_factor_ref 0.1398
_reflns_Friedel_coverage 0.000
_reflns_number_gt 7800
_reflns_number_total 9650
_reflns_threshold_expression 'I > 2\s(I)'
_cod_data_source_file c5dt03882k2.cif
_cod_data_source_block aw1416
_cod_depositor_comments 'Adding full bibliography for 7037082--7037087.cif.'
_cod_database_code 7037084
_shelx_shelxl_version_number 2014/7
_shelx_space_group_comment
;
The symmetry employed for this shelxl refinement is uniquely defined
by the following loop, which should always be used as a source of
symmetry information in preference to the above space-group names.
They are only intended as comments.
;
_shelx_estimated_absorpt_t_min 0.707
_shelx_estimated_absorpt_t_max 0.845

loop_
_space_group_symop_operation_xyz
'x, y, z'
'-x, y+1/2, -z+1/2'
'-x, -y, -z'
'x, -y-1/2, z-1/2'

loop_
_atom_site_label
_atom_site_type_symbol
_atom_site_fract_x
_atom_site_fract_y
_atom_site_fract_z
_atom_site_U_iso_or_equiv
_atom_site_adp_type
_atom_site_occupancy
_atom_site_site_symmetry_order
_atom_site_calc_flag
_atom_site_refinement_flags_posn
_atom_site_refinement_flags_adp
Cu1 Cu 0.70430(3) 0.68398(3) 0.53686(2) 0.03327(12) Uani 1 1 d . .
S1 S 0.96052(8) 0.59779(9) 0.75674(4) 0.0774(3) Uani 1 1 d . .
N1 N 0.76217(15) 0.58710(15) 0.50839(9) 0.0315(5) Uani 1 1 d . .
C1 C 0.8982(2) 0.6235(2) 0.69623(13) 0.0484(8) Uani 1 1 d . .
O1 O 0.7884(2) 0.82725(19) 0.70283(11) 0.0751(8) Uani 1 1 d . U
C20 C 0.7764(5) 0.7977(5) 0.7534(2) 0.1227(19) Uani 1 1 d . U
H20A H 0.7924 0.7326 0.7591 0.147 Uiso 1 1 calc R U
H20B H 0.7120 0.8060 0.7547 0.147 Uiso 1 1 calc R U
C21 C 0.8363(6) 0.8522(5) 0.7947(2) 0.141(2) Uani 1 1 d . U
H21A H 0.8005 0.8855 0.8162 0.169 Uiso 1 1 calc R U
H21B H 0.8814 0.8131 0.8198 0.169 Uiso 1 1 calc R U
C22 C 0.8821(5) 0.9149(5) 0.7672(2) 0.124(2) Uani 1 1 d . U
H22A H 0.9450 0.8941 0.7688 0.148 Uiso 1 1 calc R U
H22B H 0.8850 0.9763 0.7837 0.148 Uiso 1 1 calc R U
C23 C 0.8261(4) 0.9155(3) 0.7114(2) 0.0877(13) Uani 1 1 d . U
H23A H 0.7772 0.9618 0.7066 0.105 Uiso 1 1 calc R U
H23B H 0.8638 0.9285 0.6856 0.105 Uiso 1 1 calc R U
C24 C 0.8834(2) 0.4023(2) 0.65841(12) 0.0424(7) Uani 1 1 d . .
C25 C 0.5761(2) 0.3183(2) 0.70083(12) 0.0464(7) Uani 1 1 d . .
C26 C 0.5188(2) 0.2555(3) 0.65681(15) 0.0614(10) Uani 1 1 d . .
H26A H 0.4584 0.2838 0.6412 0.074 Uiso 1 1 calc R U
H26B H 0.5498 0.2486 0.6270 0.074 Uiso 1 1 calc R U
Li1 Li 0.8356(4) 0.5651(4) 0.5838(2) 0.0473(12) Uani 1 1 d . .
Cu2 Cu 0.73871(3) 0.34743(3) 0.78585(2) 0.03379(12) Uani 1 1 d . .
S2 S 0.92675(6) 0.42218(7) 0.60709(3) 0.0549(2) Uani 1 1 d . .
O2 O 0.76723(16) 0.21208(17) 0.62687(8) 0.0533(6) Uani 1 1 d . .
N2 N 0.65816(15) 0.77864(15) 0.57377(9) 0.0342(5) Uani 1 1 d . .
C2 C 0.5745(2) 0.7535(2) 0.59167(13) 0.0437(7) Uani 1 1 d . .
Li2 Li 0.7635(4) 0.7554(4) 0.6380(2) 0.0509(13) Uani 1 1 d . .
N3 N 0.8527(2) 0.6431(2) 0.65367(11) 0.0513(7) Uani 1 1 d . .
C3 C 0.5419(2) 0.8324(2) 0.62186(15) 0.0510(8) Uani 1 1 d . .
H3A H 0.4826 0.8158 0.6292 0.061 Uiso 1 1 calc R U
H3B H 0.5867 0.8418 0.6574 0.061 Uiso 1 1 calc R U
Li3 Li 0.8675(4) 0.4585(4) 0.7664(2) 0.0504(13) Uani 1 1 d . .
N4 N 0.82483(15) 0.42641(16) 0.83223(9) 0.0329(5) Uani 1 1 d . .
C4 C 0.5305(2) 0.9201(2) 0.58996(15) 0.0528(8) Uani 1 1 d . .
H4A H 0.5129 0.9696 0.6118 0.063 Uiso 1 1 calc R U
H4B H 0.4814 0.9133 0.5559 0.063 Uiso 1 1 calc R U
Li4 Li 0.7553(4) 0.2839(4) 0.6886(2) 0.0484(13) Uani 1 1 d . .
N5 N 0.66187(16) 0.27299(17) 0.73184(9) 0.0374(5) Uani 1 1 d . .
C5 C 0.6199(2) 0.9437(2) 0.57648(14) 0.0499(8) Uani 1 1 d . .
H5A H 0.6667 0.9566 0.6108 0.060 Uiso 1 1 calc R U
H5B H 0.6112 0.9997 0.5541 0.060 Uiso 1 1 calc R U
N6 N 0.85209(19) 0.3880(2) 0.69503(11) 0.0539(7) Uani 1 1 d . .
C6 C 0.6552(2) 0.8675(2) 0.54545(13) 0.0423(7) Uani 1 1 d . .
C7 C 0.7531(3) 0.8906(2) 0.54471(17) 0.0597(10) Uani 1 1 d . .
H7A H 0.7765 0.8439 0.5242 0.090 Uiso 1 1 calc R U
H7B H 0.7916 0.8928 0.5822 0.090 Uiso 1 1 calc R U
H7C H 0.7543 0.9498 0.5272 0.090 Uiso 1 1 calc R U
C8 C 0.5979(3) 0.8667(3) 0.48538(14) 0.0628(10) Uani 1 1 d . .
H8A H 0.6142 0.8132 0.4668 0.094 Uiso 1 1 calc R U
H8B H 0.6106 0.9220 0.4670 0.094 Uiso 1 1 calc R U
H8C H 0.5327 0.8644 0.4843 0.094 Uiso 1 1 calc R U
C9 C 0.6012(3) 0.6746(2) 0.63266(17) 0.0605(10) Uani 1 1 d . .
H9A H 0.6262 0.6244 0.6155 0.091 Uiso 1 1 calc R U
H9B H 0.5470 0.6537 0.6436 0.091 Uiso 1 1 calc R U
H9C H 0.6475 0.6956 0.6649 0.091 Uiso 1 1 calc R U
C10 C 0.4951(2) 0.7196(3) 0.54581(18) 0.0655(10) Uani 1 1 d . .
H10A H 0.5161 0.6696 0.5265 0.098 Uiso 1 1 calc R U
H10B H 0.4725 0.7693 0.5202 0.098 Uiso 1 1 calc R U
H10C H 0.4457 0.6980 0.5613 0.098 Uiso 1 1 calc R U
C11 C 0.8252(2) 0.6176(2) 0.47542(12) 0.0417(7) Uani 1 1 d . .
C12 C 0.8689(2) 0.5359(2) 0.45321(14) 0.0494(8) Uani 1 1 d . .
H12A H 0.9037 0.5586 0.4276 0.059 Uiso 1 1 calc R U
H12B H 0.9128 0.5058 0.4839 0.059 Uiso 1 1 calc R U
C13 C 0.7996(2) 0.4666(2) 0.42407(13) 0.0497(8) Uani 1 1 d . .
H13A H 0.8313 0.4145 0.4122 0.060 Uiso 1 1 calc R U
H13B H 0.7584 0.4944 0.3913 0.060 Uiso 1 1 calc R U
C14 C 0.7447(2) 0.4343(2) 0.46296(12) 0.0425(7) Uani 1 1 d . .
H14A H 0.7860 0.4024 0.4940 0.051 Uiso 1 1 calc R U
H14B H 0.6980 0.3902 0.4438 0.051 Uiso 1 1 calc R U
C15 C 0.69681(18) 0.51259(19) 0.48495(11) 0.0348(6) Uani 1 1 d . .
C16 C 0.6595(2) 0.4761(2) 0.53181(13) 0.0454(7) Uani 1 1 d . .
H16A H 0.6268 0.5248 0.5454 0.068 Uiso 1 1 calc R U
H16B H 0.7104 0.4548 0.5614 0.068 Uiso 1 1 calc R U
H16C H 0.6175 0.4256 0.5186 0.068 Uiso 1 1 calc R U
C17 C 0.6135(2) 0.5435(2) 0.43990(13) 0.0480(7) Uani 1 1 d . .
H17A H 0.5854 0.5964 0.4526 0.072 Uiso 1 1 calc R U
H17B H 0.5688 0.4939 0.4313 0.072 Uiso 1 1 calc R U
H17C H 0.6332 0.5597 0.4072 0.072 Uiso 1 1 calc R U
C18 C 0.9032(2) 0.6698(3) 0.51402(16) 0.0584(9) Uani 1 1 d . .
H18A H 0.9345 0.6299 0.5439 0.088 Uiso 1 1 calc R U
H18B H 0.8782 0.7225 0.5290 0.088 Uiso 1 1 calc R U
H18C H 0.9468 0.6905 0.4939 0.088 Uiso 1 1 calc R U
C19 C 0.7804(3) 0.6828(2) 0.42854(14) 0.0563(9) Uani 1 1 d . .
H19A H 0.7497 0.7322 0.4428 0.085 Uiso 1 1 calc R U
H19B H 0.7354 0.6494 0.4005 0.085 Uiso 1 1 calc R U
H19C H 0.8275 0.7081 0.4125 0.085 Uiso 1 1 calc R U
C27 C 0.5048(3) 0.1619(3) 0.67905(17) 0.0743(12) Uani 1 1 d . .
H27A H 0.4683 0.1676 0.7062 0.089 Uiso 1 1 calc R U
H27B H 0.4707 0.1227 0.6490 0.089 Uiso 1 1 calc R U
C28 C 0.5954(3) 0.1192(3) 0.70527(15) 0.0626(10) Uani 1 1 d . .
H28A H 0.6294 0.1090 0.6772 0.075 Uiso 1 1 calc R U
H28B H 0.5850 0.0593 0.7204 0.075 Uiso 1 1 calc R U
C29 C 0.6538(2) 0.1787(2) 0.75137(13) 0.0487(8) Uani 1 1 d . .
C30 C 0.7503(3) 0.1389(2) 0.76825(15) 0.0562(9) Uani 1 1 d . .
H30A H 0.7776 0.1403 0.7371 0.084 Uiso 1 1 calc R U
H30B H 0.7473 0.0759 0.7803 0.084 Uiso 1 1 calc R U
H30C H 0.7879 0.1749 0.7982 0.084 Uiso 1 1 calc R U
C31 C 0.6147(3) 0.1729(3) 0.80209(15) 0.0647(10) Uani 1 1 d . .
H31A H 0.6494 0.2134 0.8306 0.097 Uiso 1 1 calc R U
H31B H 0.6197 0.1103 0.8157 0.097 Uiso 1 1 calc R U
H31C H 0.5503 0.1913 0.7921 0.097 Uiso 1 1 calc R U
C32 C 0.6046(2) 0.4000(3) 0.67127(13) 0.0545(8) Uani 1 1 d . .
H32A H 0.6396 0.3786 0.6460 0.082 Uiso 1 1 calc R U
H32B H 0.6426 0.4412 0.6981 0.082 Uiso 1 1 calc R U
H32C H 0.5498 0.4323 0.6508 0.082 Uiso 1 1 calc R U
C33 C 0.5156(2) 0.3546(3) 0.73649(15) 0.0598(9) Uani 1 1 d . .
H33A H 0.4883 0.3034 0.7514 0.090 Uiso 1 1 calc R U
H33B H 0.4669 0.3927 0.7143 0.090 Uiso 1 1 calc R U
H33C H 0.5529 0.3908 0.7665 0.090 Uiso 1 1 calc R U
C34 C 0.9003(2) 0.3789(2) 0.87162(11) 0.0418(7) Uani 1 1 d . .
C35 C 0.9673(2) 0.4478(3) 0.90656(13) 0.0548(9) Uani 1 1 d . .
H35A H 1.0124 0.4145 0.9352 0.066 Uiso 1 1 calc R U
H35B H 1.0011 0.4791 0.8832 0.066 Uiso 1 1 calc R U
C36 C 0.9201(2) 0.5182(3) 0.93336(14) 0.0595(9) Uani 1 1 d . .
H36A H 0.8903 0.4884 0.9593 0.071 Uiso 1 1 calc R U
H36B H 0.9654 0.5624 0.9538 0.071 Uiso 1 1 calc R U
C37 C 0.8492(3) 0.5666(2) 0.88951(15) 0.0563(9) Uani 1 1 d . .
H37A H 0.8806 0.6006 0.8658 0.068 Uiso 1 1 calc R U
H37B H 0.8167 0.6113 0.9069 0.068 Uiso 1 1 calc R U
C38 C 0.7788(2) 0.5019(2) 0.85391(12) 0.0416(7) Uani 1 1 d . .
C39 C 0.7239(2) 0.5556(2) 0.80493(15) 0.0555(9) Uani 1 1 d . .
H39A H 0.7640 0.5730 0.7817 0.083 Uiso 1 1 calc R U
H39B H 0.6988 0.6104 0.8177 0.083 Uiso 1 1 calc R U
H39C H 0.6738 0.5178 0.7840 0.083 Uiso 1 1 calc R U
C40 C 0.7102(2) 0.4708(3) 0.88585(15) 0.0547(8) Uani 1 1 d . .
H40A H 0.6705 0.4235 0.8652 0.082 Uiso 1 1 calc R U
H40B H 0.6729 0.5227 0.8914 0.082 Uiso 1 1 calc R U
H40C H 0.7436 0.4465 0.9213 0.082 Uiso 1 1 calc R U
C41 C 0.9533(2) 0.3249(3) 0.83831(14) 0.0547(9) Uani 1 1 d . .
H41A H 0.9779 0.3665 0.8154 0.082 Uiso 1 1 calc R U
H41B H 0.9122 0.2811 0.8151 0.082 Uiso 1 1 calc R U
H41C H 1.0037 0.2923 0.8630 0.082 Uiso 1 1 calc R U
C42 C 0.8678(3) 0.3110(3) 0.90907(14) 0.0566(9) Uani 1 1 d . .
H42A H 0.8402 0.3443 0.9343 0.085 Uiso 1 1 calc R U
H42B H 0.9201 0.2757 0.9299 0.085 Uiso 1 1 calc R U
H42C H 0.8223 0.2698 0.8868 0.085 Uiso 1 1 calc R U
C43 C 0.7060(3) 0.2143(3) 0.57450(13) 0.0645(10) Uani 1 1 d . .
H43A H 0.6852 0.2774 0.5651 0.077 Uiso 1 1 calc R U
H43B H 0.6517 0.1764 0.5741 0.077 Uiso 1 1 calc R U
C44 C 0.7528(3) 0.1793(3) 0.53426(15) 0.0643(10) Uani 1 1 d . .
H44A H 0.7238 0.1222 0.5177 0.077 Uiso 1 1 calc R U
H44B H 0.7502 0.2243 0.5049 0.077 Uiso 1 1 calc R U
C45 C 0.8469(3) 0.1630(4) 0.56459(18) 0.0834(14) Uani 1 1 d . .
H45A H 0.8873 0.2124 0.5581 0.100 Uiso 1 1 calc R U
H45B H 0.8693 0.1045 0.5536 0.100 Uiso 1 1 calc R U
C46 C 0.8449(3) 0.1605(4) 0.62307(18) 0.0848(14) Uani 1 1 d . .
H46A H 0.8396 0.0971 0.6350 0.102 Uiso 1 1 calc R U
H46B H 0.9016 0.1874 0.6464 0.102 Uiso 1 1 calc R U

loop_
_atom_site_aniso_label
_atom_site_aniso_U_11
_atom_site_aniso_U_22
_atom_site_aniso_U_33
_atom_site_aniso_U_23
_atom_site_aniso_U_13
_atom_site_aniso_U_12
Cu1 0.0373(2) 0.0311(2) 0.0344(2) -0.00121(16) 0.01457(17) -0.00320(16)
S1 0.0781(7) 0.1033(8) 0.0372(5) 0.0095(5) -0.0103(4) -0.0398(6)
N1 0.0339(12) 0.0324(12) 0.0300(11) -0.0020(9) 0.0117(9) -0.0054(9)
C1 0.0517(19) 0.056(2) 0.0379(17) -0.0077(14) 0.0112(15) -0.0137(15)
O1 0.112(2) 0.0640(16) 0.0495(14) -0.0186(12) 0.0210(14) -0.0071(15)
C20 0.187(5) 0.120(4) 0.065(3) -0.017(3) 0.040(3) -0.053(4)
C21 0.193(5) 0.182(5) 0.048(2) -0.021(3) 0.028(3) -0.082(4)
C22 0.118(4) 0.145(5) 0.087(3) -0.001(3) -0.012(3) -0.035(3)
C23 0.091(3) 0.084(3) 0.077(3) -0.013(2) 0.001(2) -0.014(2)
C24 0.0359(15) 0.0564(19) 0.0329(15) -0.0007(13) 0.0047(13) -0.0006(13)
C25 0.0359(16) 0.066(2) 0.0354(15) -0.0049(14) 0.0059(13) -0.0051(14)
C26 0.0428(18) 0.089(3) 0.0496(19) -0.0134(19) 0.0075(15) -0.0141(18)
Li1 0.050(3) 0.056(3) 0.033(2) -0.002(2) 0.005(2) 0.001(2)
Cu2 0.0343(2) 0.0417(2) 0.0253(2) -0.00086(16) 0.00740(16) 0.00138(17)
S2 0.0540(5) 0.0764(6) 0.0409(4) 0.0136(4) 0.0243(4) 0.0162(4)
O2 0.0578(14) 0.0693(15) 0.0343(11) -0.0058(10) 0.0144(10) 0.0057(11)
N2 0.0389(12) 0.0303(12) 0.0374(12) 0.0010(9) 0.0170(10) -0.0018(9)
C2 0.0440(16) 0.0384(16) 0.0557(18) -0.0012(14) 0.0257(14) -0.0020(13)
Li2 0.065(3) 0.047(3) 0.039(3) -0.007(2) 0.010(2) 0.002(3)
N3 0.0586(17) 0.0553(17) 0.0356(14) -0.0050(12) 0.0042(13) -0.0004(13)
C3 0.0513(19) 0.0503(19) 0.061(2) -0.0026(15) 0.0313(16) 0.0028(15)
Li3 0.051(3) 0.068(4) 0.035(3) -0.002(2) 0.015(2) -0.009(3)
N4 0.0310(11) 0.0414(13) 0.0256(11) -0.0015(9) 0.0059(9) 0.0054(9)
C4 0.057(2) 0.0428(18) 0.063(2) -0.0029(15) 0.0235(17) 0.0101(15)
Li4 0.047(3) 0.071(4) 0.030(2) -0.008(2) 0.016(2) -0.010(3)
N5 0.0365(12) 0.0463(14) 0.0303(11) -0.0016(10) 0.0099(10) -0.0046(10)
C5 0.064(2) 0.0311(16) 0.058(2) 0.0016(14) 0.0214(16) 0.0019(14)
N6 0.0524(16) 0.075(2) 0.0376(14) -0.0042(13) 0.0185(13) -0.0142(14)
C6 0.0506(18) 0.0350(16) 0.0453(17) 0.0053(12) 0.0193(14) 0.0002(13)
C7 0.074(2) 0.0344(17) 0.085(3) 0.0011(17) 0.046(2) -0.0100(16)
C8 0.087(3) 0.057(2) 0.0447(19) 0.0088(16) 0.0183(19) 0.0138(19)
C9 0.078(2) 0.0422(19) 0.080(3) 0.0114(17) 0.053(2) 0.0027(17)
C10 0.0437(19) 0.062(2) 0.094(3) -0.021(2) 0.0236(19) -0.0139(17)
C11 0.0451(16) 0.0438(17) 0.0444(16) -0.0080(13) 0.0264(14) -0.0105(13)
C12 0.0519(18) 0.054(2) 0.0506(18) -0.0075(15) 0.0290(15) -0.0028(15)
C13 0.062(2) 0.0475(18) 0.0437(17) -0.0126(14) 0.0205(15) 0.0015(15)
C14 0.0474(17) 0.0347(16) 0.0429(16) -0.0073(12) 0.0070(13) -0.0025(13)
C15 0.0330(14) 0.0344(14) 0.0355(14) -0.0018(11) 0.0057(11) -0.0057(11)
C16 0.0449(17) 0.0404(17) 0.0530(18) -0.0007(14) 0.0166(14) -0.0115(13)
C17 0.0436(17) 0.0463(18) 0.0489(18) -0.0019(14) 0.0025(14) -0.0018(14)
C18 0.054(2) 0.063(2) 0.068(2) -0.0184(18) 0.0326(18) -0.0244(17)
C19 0.082(3) 0.0456(19) 0.052(2) 0.0066(15) 0.0373(19) -0.0038(17)
C27 0.061(2) 0.099(3) 0.065(2) -0.027(2) 0.019(2) -0.036(2)
C28 0.073(2) 0.061(2) 0.059(2) -0.0157(18) 0.0258(19) -0.0267(19)
C29 0.058(2) 0.0509(19) 0.0419(17) -0.0061(14) 0.0216(15) -0.0131(15)
C30 0.077(2) 0.0445(19) 0.0513(19) 0.0024(15) 0.0245(18) 0.0055(17)
C31 0.087(3) 0.064(2) 0.053(2) 0.0033(17) 0.037(2) -0.012(2)
C32 0.0473(18) 0.071(2) 0.0397(17) 0.0096(16) 0.0002(14) 0.0016(16)
C33 0.0443(19) 0.082(3) 0.055(2) -0.0084(18) 0.0153(16) 0.0054(17)
C34 0.0378(15) 0.0559(19) 0.0294(14) 0.0002(13) 0.0044(12) 0.0097(13)
C35 0.0430(18) 0.079(2) 0.0378(17) -0.0052(16) 0.0021(14) -0.0008(16)
C36 0.058(2) 0.077(3) 0.0407(18) -0.0200(17) 0.0082(16) -0.0103(18)
C37 0.065(2) 0.050(2) 0.057(2) -0.0174(16) 0.0222(17) -0.0053(16)
C38 0.0402(16) 0.0431(17) 0.0424(16) -0.0066(13) 0.0124(13) 0.0053(13)
C39 0.0528(19) 0.0447(19) 0.069(2) 0.0028(16) 0.0151(17) 0.0132(15)
C40 0.0502(19) 0.061(2) 0.060(2) -0.0105(17) 0.0266(16) 0.0050(16)
C41 0.0427(18) 0.073(2) 0.0474(18) -0.0027(16) 0.0100(15) 0.0195(16)
C42 0.063(2) 0.064(2) 0.0408(18) 0.0132(16) 0.0106(16) 0.0159(17)
C43 0.074(2) 0.081(3) 0.0352(17) -0.0104(17) 0.0081(17) 0.015(2)
C44 0.087(3) 0.065(2) 0.046(2) 0.0004(17) 0.0272(19) 0.012(2)
C45 0.079(3) 0.112(4) 0.068(3) -0.027(3) 0.032(2) 0.010(3)
C46 0.087(3) 0.104(4) 0.060(2) 0.002(2) 0.013(2) 0.043(3)

loop_
_atom_type_symbol
_atom_type_description
_atom_type_scat_dispersion_real
_atom_type_scat_dispersion_imag
_atom_type_scat_source
C C 0.0181 0.0091 'International Tables Vol C Tables 4.2.6.8 and 6.1.1.4'
N N 0.0311 0.0180 'International Tables Vol C Tables 4.2.6.8 and 6.1.1.4'
O O 0.0492 0.0322 'International Tables Vol C Tables 4.2.6.8 and 6.1.1.4'
Li Li 0.0008 0.0003 'International Tables Vol C Tables 4.2.6.8 and 6.1.1.4'
S S 0.3331 0.5567 'International Tables Vol C Tables 4.2.6.8 and 6.1.1.4'
Cu Cu -1.9646 0.5888 'International Tables Vol C Tables 4.2.6.8 and 6.1.1.4'
H H 0.0000 0.0000 'International Tables Vol C Tables 4.2.6.8 and 6.1.1.4'

loop_
_geom_angle_atom_site_label_1
_geom_angle_atom_site_label_2
_geom_angle_atom_site_label_3
_geom_angle
N2 Cu1 N1 172.70(10)
N2 Cu1 Li1 125.46(13)
N1 Cu1 Li1 47.35(13)
N2 Cu1 Li2 47.53(14)
N1 Cu1 Li2 125.18(14)
Li1 Cu1 Li2 78.72(16)
C1 S1 Li3 94.39(17)
C11 N1 C15 116.8(2)
C11 N1 Cu1 114.11(18)
C15 N1 Cu1 112.22(16)
C11 N1 Li1 108.1(2)
C15 N1 Li1 114.6(2)
Cu1 N1 Li1 87.45(18)
N3 C1 S1 178.5(3)
C20 O1 C23 106.5(4)
C20 O1 Li2 124.8(4)
C23 O1 Li2 128.7(3)
O1 C20 C21 106.7(5)
O1 C20 H20A 110.4
C21 C20 H20A 110.4
O1 C20 H20B 110.4
C21 C20 H20B 110.4
H20A C20 H20B 108.6
C22 C21 C20 107.3(5)
C22 C21 H21A 110.3
C20 C21 H21A 110.3
C22 C21 H21B 110.3
C20 C21 H21B 110.3
H21A C21 H21B 108.5
C21 C22 C23 104.0(5)
C21 C22 H22A 111.0
C23 C22 H22A 111.0
C21 C22 H22B 111.0
C23 C22 H22B 111.0
H22A C22 H22B 109.0
O1 C23 C22 104.9(5)
O1 C23 H23A 110.8
C22 C23 H23A 110.8
O1 C23 H23B 110.8
C22 C23 H23B 110.8
H23A C23 H23B 108.8
N6 C24 S2 179.8(3)
N5 C25 C32 107.0(2)
N5 C25 C26 111.5(3)
C32 C25 C26 107.0(3)
N5 C25 C33 114.4(3)
C32 C25 C33 107.4(3)
C26 C25 C33 109.1(3)
C27 C26 C25 112.4(3)
C27 C26 H26A 109.1
C25 C26 H26A 109.1
C27 C26 H26B 109.1
C25 C26 H26B 109.1
H26A C26 H26B 107.9
N1 Li1 N3 130.7(3)
N1 Li1 S2 120.4(3)
N3 Li1 S2 108.8(2)
N1 Li1 Cu1 45.20(13)
N3 Li1 Cu1 86.2(2)
S2 Li1 Cu1 162.4(2)
N1 Li1 C18 59.50(17)
N3 Li1 C18 104.8(2)
S2 Li1 C18 110.6(2)
Cu1 Li1 C18 72.66(16)
N1 Li1 Li2 95.5(2)
N3 Li1 Li2 35.41(15)
S2 Li1 Li2 143.8(2)
Cu1 Li1 Li2 50.86(13)
C18 Li1 Li2 90.5(2)
N5 Cu2 N4 171.74(10)
N5 Cu2 Li3 123.88(13)
N4 Cu2 Li3 47.91(13)
N5 Cu2 Li4 47.67(13)
N4 Cu2 Li4 124.33(13)
Li3 Cu2 Li4 78.63(16)
C24 S2 Li1 91.72(17)
C43 O2 C46 107.7(3)
C43 O2 Li4 125.0(3)
C46 O2 Li4 126.5(3)
C6 N2 C2 116.1(2)
C6 N2 Cu1 112.06(17)
C2 N2 Cu1 114.30(17)
C6 N2 Li2 117.7(2)
C2 N2 Li2 105.7(2)
Cu1 N2 Li2 87.66(18)
N2 C2 C10 114.3(3)
N2 C2 C3 111.5(2)
C10 C2 C3 109.6(3)
N2 C2 C9 107.1(3)
C10 C2 C9 106.7(3)
C3 C2 C9 107.2(3)
O1 Li2 N2 123.2(3)
O1 Li2 N3 107.2(3)
N2 Li2 N3 128.9(3)
O1 Li2 C9 105.3(3)
N2 Li2 C9 60.55(19)
N3 Li2 C9 101.2(2)
O1 Li2 Cu1 167.6(3)
N2 Li2 Cu1 44.80(12)
N3 Li2 Cu1 85.15(19)
C9 Li2 Cu1 72.80(16)
O1 Li2 Li1 141.9(3)
N2 Li2 Li1 94.7(2)
N3 Li2 Li1 34.75(14)
C9 Li2 Li1 89.89(19)
Cu1 Li2 Li1 50.42(12)
C1 N3 Li1 125.0(3)
C1 N3 Li2 124.8(3)
Li1 N3 Li2 109.8(2)
C4 C3 C2 112.7(3)
C4 C3 H3A 109.0
C2 C3 H3A 109.0
C4 C3 H3B 109.0
C2 C3 H3B 109.0
H3A C3 H3B 107.8
N4 Li3 N6 129.2(3)
N4 Li3 S1 125.3(3)
N6 Li3 S1 105.4(2)
N4 Li3 Cu2 45.30(13)
N6 Li3 Cu2 85.9(2)
S1 Li3 Cu2 163.3(3)
N4 Li3 C41 58.50(17)
N6 Li3 C41 98.7(3)
S1 Li3 C41 117.4(2)
Cu2 Li3 C41 71.71(16)
N4 Li3 Li4 94.9(2)
N6 Li3 Li4 34.96(15)
S1 Li3 Li4 139.5(2)
Cu2 Li3 Li4 51.00(13)
C41 Li3 Li4 85.8(2)
C34 N4 C38 117.0(2)
C34 N4 Cu2 114.47(19)
C38 N4 Cu2 111.82(17)
C34 N4 Li3 108.5(2)
C38 N4 Li3 114.5(3)
Cu2 N4 Li3 86.78(18)
C3 C4 C5 109.3(3)
C3 C4 H4A 109.8
C5 C4 H4A 109.8
C3 C4 H4B 109.8
C5 C4 H4B 109.8
H4A C4 H4B 108.3
O2 Li4 N5 128.5(3)
O2 Li4 N6 104.7(2)
N5 Li4 N6 126.3(3)
O2 Li4 Cu2 167.1(3)
N5 Li4 Cu2 44.57(12)
N6 Li4 Cu2 84.38(19)
O2 Li4 Li3 138.0(3)
N5 Li4 Li3 93.5(2)
N6 Li4 Li3 34.01(14)
Cu2 Li4 Li3 50.38(12)
C29 N5 C25 117.2(2)
C29 N5 Cu2 112.61(18)
C25 N5 Cu2 114.32(19)
C29 N5 Li4 112.7(3)
C25 N5 Li4 108.4(2)
Cu2 N5 Li4 87.76(18)
C4 C5 C6 113.1(3)
C4 C5 H5A 109.0
C6 C5 H5A 109.0
C4 C5 H5B 109.0
C6 C5 H5B 109.0
H5A C5 H5B 107.8
C24 N6 Li3 129.4(3)
C24 N6 Li4 119.3(3)
Li3 N6 Li4 111.0(2)
N2 C6 C7 106.9(3)
N2 C6 C5 111.5(2)
C7 C6 C5 107.9(3)
N2 C6 C8 114.1(3)
C7 C6 C8 106.9(3)
C5 C6 C8 109.2(3)
C6 C7 H7A 109.5
C6 C7 H7B 109.5
H7A C7 H7B 109.5
C6 C7 H7C 109.5
H7A C7 H7C 109.5
H7B C7 H7C 109.5
C6 C8 H8A 109.5
C6 C8 H8B 109.5
H8A C8 H8B 109.5
C6 C8 H8C 109.5
H8A C8 H8C 109.5
H8B C8 H8C 109.5
C2 C9 Li2 77.3(2)
C2 C9 H9A 109.5
Li2 C9 H9A 84.6
C2 C9 H9B 109.5
Li2 C9 H9B 160.0
H9A C9 H9B 109.5
C2 C9 H9C 109.5
Li2 C9 H9C 51.2
H9A C9 H9C 109.5
H9B C9 H9C 109.5
C2 C10 H10A 109.5
C2 C10 H10B 109.5
H10A C10 H10B 109.5
C2 C10 H10C 109.5
H10A C10 H10C 109.5
H10B C10 H10C 109.5
N1 C11 C18 106.9(2)
N1 C11 C19 113.7(3)
C18 C11 C19 107.2(3)
N1 C11 C12 111.4(2)
C18 C11 C12 106.9(3)
C19 C11 C12 110.3(3)
C13 C12 C11 113.2(3)
C13 C12 H12A 108.9
C11 C12 H12A 108.9
C13 C12 H12B 108.9
C11 C12 H12B 108.9
H12A C12 H12B 107.7
C12 C13 C14 108.6(2)
C12 C13 H13A 110.0
C14 C13 H13A 110.0
C12 C13 H13B 110.0
C14 C13 H13B 110.0
H13A C13 H13B 108.3
C13 C14 C15 112.7(2)
C13 C14 H14A 109.0
C15 C14 H14A 109.0
C13 C14 H14B 109.0
C15 C14 H14B 109.0
H14A C14 H14B 107.8
N1 C15 C16 106.5(2)
N1 C15 C17 114.3(2)
C16 C15 C17 106.6(2)
N1 C15 C14 111.7(2)
C16 C15 C14 108.5(2)
C17 C15 C14 108.9(2)
C15 C16 H16A 109.5
C15 C16 H16B 109.5
H16A C16 H16B 109.5
C15 C16 H16C 109.5
H16A C16 H16C 109.5
H16B C16 H16C 109.5
C15 C17 H17A 109.5
C15 C17 H17B 109.5
H17A C17 H17B 109.5
C15 C17 H17C 109.5
H17A C17 H17C 109.5
H17B C17 H17C 109.5
C11 C18 Li1 77.1(2)
C11 C18 H18A 109.5
Li1 C18 H18A 49.3
C11 C18 H18B 109.5
Li1 C18 H18B 87.2
H18A C18 H18B 109.5
C11 C18 H18C 109.5
Li1 C18 H18C 157.7
H18A C18 H18C 109.5
H18B C18 H18C 109.5
C11 C19 H19A 109.5
C11 C19 H19B 109.5
H19A C19 H19B 109.5
C11 C19 H19C 109.5
H19A C19 H19C 109.5
H19B C19 H19C 109.5
C28 C27 C26 110.2(3)
C28 C27 H27A 109.6
C26 C27 H27A 109.6
C28 C27 H27B 109.6
C26 C27 H27B 109.6
H27A C27 H27B 108.1
C27 C28 C29 112.3(3)
C27 C28 H28A 109.2
C29 C28 H28A 109.2
C27 C28 H28B 109.2
C29 C28 H28B 109.2
H28A C28 H28B 107.9
N5 C29 C30 107.3(3)
N5 C29 C28 110.9(3)
C30 C29 C28 108.4(3)
N5 C29 C31 114.1(3)
C30 C29 C31 106.6(3)
C28 C29 C31 109.4(3)
C29 C30 H30A 109.5
C29 C30 H30B 109.5
H30A C30 H30B 109.5
C29 C30 H30C 109.5
H30A C30 H30C 109.5
H30B C30 H30C 109.5
C29 C31 H31A 109.5
C29 C31 H31B 109.5
H31A C31 H31B 109.5
C29 C31 H31C 109.5
H31A C31 H31C 109.5
H31B C31 H31C 109.5
C25 C32 H32A 109.5
C25 C32 H32B 109.5
H32A C32 H32B 109.5
C25 C32 H32C 109.5
H32A C32 H32C 109.5
H32B C32 H32C 109.5
C25 C33 H33A 109.5
C25 C33 H33B 109.5
H33A C33 H33B 109.5
C25 C33 H33C 109.5
H33A C33 H33C 109.5
H33B C33 H33C 109.5
N4 C34 C41 107.1(2)
N4 C34 C35 110.9(3)
C41 C34 C35 107.5(3)
N4 C34 C42 114.0(3)
C41 C34 C42 107.3(3)
C35 C34 C42 109.7(3)
C36 C35 C34 113.1(3)
C36 C35 H35A 109.0
C34 C35 H35A 109.0
C36 C35 H35B 109.0
C34 C35 H35B 109.0
H35A C35 H35B 107.8
C37 C36 C35 108.6(3)
C37 C36 H36A 110.0
C35 C36 H36A 110.0
C37 C36 H36B 110.0
C35 C36 H36B 110.0
H36A C36 H36B 108.3
C36 C37 C38 113.2(3)
C36 C37 H37A 108.9
C38 C37 H37A 108.9
C36 C37 H37B 108.9
C38 C37 H37B 108.9
H37A C37 H37B 107.7
N4 C38 C39 107.1(2)
N4 C38 C37 111.1(2)
C39 C38 C37 108.0(3)
N4 C38 C40 114.4(3)
C39 C38 C40 106.4(3)
C37 C38 C40 109.5(3)
C38 C39 H39A 109.5
C38 C39 H39B 109.5
H39A C39 H39B 109.5
C38 C39 H39C 109.5
H39A C39 H39C 109.5
H39B C39 H39C 109.5
C38 C40 H40A 109.5
C38 C40 H40B 109.5
H40A C40 H40B 109.5
C38 C40 H40C 109.5
H40A C40 H40C 109.5
H40B C40 H40C 109.5
C34 C41 Li3 76.8(2)
C34 C41 H41A 109.5
Li3 C41 H41A 49.5
C34 C41 H41B 109.5
Li3 C41 H41B 87.2
H41A C41 H41B 109.5
C34 C41 H41C 109.5
Li3 C41 H41C 157.8
H41A C41 H41C 109.5
H41B C41 H41C 109.5
C34 C42 H42A 109.5
C34 C42 H42B 109.5
H42A C42 H42B 109.5
C34 C42 H42C 109.5
H42A C42 H42C 109.5
H42B C42 H42C 109.5
O2 C43 C44 109.1(3)
O2 C43 H43A 109.9
C44 C43 H43A 109.9
O2 C43 H43B 109.9
C44 C43 H43B 109.9
H43A C43 H43B 108.3
C45 C44 C43 105.6(3)
C45 C44 H44A 110.6
C43 C44 H44A 110.6
C45 C44 H44B 110.6
C43 C44 H44B 110.6
H44A C44 H44B 108.7
C44 C45 C46 105.3(4)
C44 C45 H45A 110.7
C46 C45 H45A 110.7
C44 C45 H45B 110.7
C46 C45 H45B 110.7
H45A C45 H45B 108.8
O2 C46 C45 106.3(3)
O2 C46 H46A 110.5
C45 C46 H46A 110.5
O2 C46 H46B 110.5
C45 C46 H46B 110.5
H46A C46 H46B 108.7

loop_
_geom_bond_atom_site_label_1
_geom_bond_atom_site_label_2
_geom_bond_distance
Cu1 N2 1.906(2)
Cu1 N1 1.908(2)
Cu1 Li1 2.686(5)
Cu1 Li2 2.703(5)
S1 C1 1.627(3)
S1 Li3 2.532(6)
N1 C11 1.487(3)
N1 C15 1.494(3)
N1 Li1 1.977(5)
C1 N3 1.159(4)
O1 C20 1.407(6)
O1 C23 1.412(5)
O1 Li2 1.909(6)
C20 C21 1.439(8)
C20 H20A 0.9900
C20 H20B 0.9900
C21 C22 1.436(8)
C21 H21A 0.9900
C21 H21B 0.9900
C22 C23 1.452(7)
C22 H22A 0.9900
C22 H22B 0.9900
C23 H23A 0.9900
C23 H23B 0.9900
C24 N6 1.163(4)
C24 S2 1.625(3)
C25 N5 1.492(4)
C25 C32 1.535(5)
C25 C26 1.535(4)
C25 C33 1.536(5)
C26 C27 1.523(6)
C26 H26A 0.9900
C26 H26B 0.9900
Li1 N3 2.071(6)
Li1 S2 2.500(6)
Li1 C18 2.733(7)
Li1 Li2 3.417(8)
Cu2 N5 1.901(2)
Cu2 N4 1.910(2)
Cu2 Li3 2.682(6)
Cu2 Li4 2.706(5)
O2 C43 1.412(4)
O2 C46 1.422(5)
O2 Li4 1.935(6)
N2 C6 1.486(4)
N2 C2 1.495(4)
N2 Li2 1.995(6)
C2 C10 1.527(5)
C2 C3 1.540(4)
C2 C9 1.541(5)
Li2 N3 2.105(6)
Li2 C9 2.698(7)
C3 C4 1.509(5)
C3 H3A 0.9900
C3 H3B 0.9900
Li3 N4 1.994(6)
Li3 N6 2.046(6)
Li3 C41 2.769(7)
Li3 Li4 3.414(8)
N4 C34 1.485(4)
N4 C38 1.488(4)
C4 C5 1.517(5)
C4 H4A 0.9900
C4 H4B 0.9900
Li4 N5 2.002(6)
Li4 N6 2.096(6)
N5 C29 1.488(4)
C5 C6 1.541(4)
C5 H5A 0.9900
C5 H5B 0.9900
C6 C7 1.524(5)
C6 C8 1.548(5)
C7 H7A 0.9800
C7 H7B 0.9800
C7 H7C 0.9800
C8 H8A 0.9800
C8 H8B 0.9800
C8 H8C 0.9800
C9 H9A 0.9800
C9 H9B 0.9800
C9 H9C 0.9800
C10 H10A 0.9800
C10 H10B 0.9800
C10 H10C 0.9800
C11 C18 1.533(4)
C11 C19 1.543(5)
C11 C12 1.545(4)
C12 C13 1.513(5)
C12 H12A 0.9900
C12 H12B 0.9900
C13 C14 1.518(5)
C13 H13A 0.9900
C13 H13B 0.9900
C14 C15 1.538(4)
C14 H14A 0.9900
C14 H14B 0.9900
C15 C16 1.536(4)
C15 C17 1.537(4)
C16 H16A 0.9800
C16 H16B 0.9800
C16 H16C 0.9800
C17 H17A 0.9800
C17 H17B 0.9800
C17 H17C 0.9800
C18 H18A 0.9800
C18 H18B 0.9800
C18 H18C 0.9800
C19 H19A 0.9800
C19 H19B 0.9800
C19 H19C 0.9800
C27 C28 1.499(6)
C27 H27A 0.9900
C27 H27B 0.9900
C28 C29 1.545(5)
C28 H28A 0.9900
C28 H28B 0.9900
C29 C30 1.529(5)
C29 C31 1.548(5)
C30 H30A 0.9800
C30 H30B 0.9800
C30 H30C 0.9800
C31 H31A 0.9800
C31 H31B 0.9800
C31 H31C 0.9800
C32 H32A 0.9800
C32 H32B 0.9800
C32 H32C 0.9800
C33 H33A 0.9800
C33 H33B 0.9800
C33 H33C 0.9800
C34 C41 1.526(4)
C34 C35 1.542(5)
C34 C42 1.543(5)
C35 C36 1.514(5)
C35 H35A 0.9900
C35 H35B 0.9900
C36 C37 1.511(5)
C36 H36A 0.9900
C36 H36B 0.9900
C37 C38 1.538(4)
C37 H37A 0.9900
C37 H37B 0.9900
C38 C39 1.525(4)
C38 C40 1.538(5)
C39 H39A 0.9800
C39 H39B 0.9800
C39 H39C 0.9800
C40 H40A 0.9800
C40 H40B 0.9800
C40 H40C 0.9800
C41 H41A 0.9800
C41 H41B 0.9800
C41 H41C 0.9800
C42 H42A 0.9800
C42 H42B 0.9800
C42 H42C 0.9800
C43 C44 1.474(5)
C43 H43A 0.9900
C43 H43B 0.9900
C44 C45 1.455(6)
C44 H44A 0.9900
C44 H44B 0.9900
C45 C46 1.491(6)
C45 H45A 0.9900
C45 H45B 0.9900
C46 H46A 0.9900
C46 H46B 0.9900
